data_7222921
loop_
_publ_author_name
'Willis, Nicky J.'
'Fisher, Craig A.'
'Alder, Catherine M.'
'Harsanyi, Antal'
'Shukla, Lena'
'Adams, Joseph P.'
'Sandford, Graham'

_publ_section_title
;
 Sustainable synthesis of enantiopure fluorolactam derivatives by a
 selective direct fluorination -- amidase strategy
;
_journal_issue 5
_journal_name_full 'Green Chem.'
_journal_page_first 1313
_journal_paper_doi 10.1039/C5GC02209F
_journal_volume 18
_journal_year 2016
_chemical_formula_moiety 'C6 H8 F N O3, H2 O'
_chemical_formula_sum 'C6 H10 F N O4'
_chemical_formula_weight 179.15
_chemical_name_systematic
;
 methyl 3-fluoro-2-oxo-3-pyrrolidinecarboxylate
;
_space_group_crystal_system triclinic
_space_group_IT_number 2
_space_group_name_Hall '-P 1'
_space_group_name_H-M_alt 'P -1'
_symmetry_space_group_name_Hall '-P 1'
_symmetry_space_group_name_H-M 'P -1'
_atom_sites_solution_hydrogens difmap
_atom_sites_solution_primary direct
_atom_sites_solution_secondary difmap
_audit_creation_date 2014-04-11
_audit_creation_method
;
Olex2 1.2-beta
(compiled 2014.03.20 svn.r2914 for OlexSys, GUI svn.r4816)
;
_audit_update_record
;
2015-05-20 deposited with the CCDC.
2015-10-13 downloaded from the CCDC.
;
_cell_angle_alpha 98.163(3)
_cell_angle_beta 100.929(3)
_cell_angle_gamma 101.047(3)
_cell_formula_units_Z 2
_cell_length_a 6.5648(7)
_cell_length_b 6.6759(7)
_cell_length_c 9.6206(10)
_cell_measurement_reflns_used 3503
_cell_measurement_temperature 120.0
_cell_measurement_theta_max 31.57
_cell_measurement_theta_min 3.16
_cell_volume 399.30(7)
_computing_cell_refinement 'APEX2 v.2013.4_1 (Bruker, 2013)'
_computing_data_collection 'APEX2 v.2013.4_1 (Bruker, 2013)'
_computing_data_reduction 'SAINT v8.34A (Bruker, 2013)'
_computing_molecular_graphics 'Olex2 (Dolomanov et al., 2009)'
_computing_publication_material 'Olex2 (Dolomanov et al., 2009)'
_computing_structure_refinement 'XL (Sheldrick, 2008)'
_computing_structure_solution 'XS (Sheldrick, 2008)'
_diffrn_ambient_temperature 120.0
_diffrn_detector 'Bruker PHOTON 100 CMOS'
_diffrn_detector_type 'CMOS sensor'
_diffrn_measured_fraction_theta_full 0.991
_diffrn_measured_fraction_theta_max 0.991
_diffrn_measurement_device 'Bruker D8 Venture'
_diffrn_measurement_device_type D8Venture
_diffrn_measurement_method \w-scan
_diffrn_radiation_monochromator 'focusing mirrors'
_diffrn_radiation_probe x-ray
_diffrn_radiation_type MoK\a
_diffrn_radiation_wavelength 0.71073
_diffrn_reflns_av_R_equivalents 0.0666
_diffrn_reflns_av_unetI/netI 0.0681
_diffrn_reflns_limit_h_max 9
_diffrn_reflns_limit_h_min -9
_diffrn_reflns_limit_k_max 9
_diffrn_reflns_limit_k_min -9
_diffrn_reflns_limit_l_max 13
_diffrn_reflns_limit_l_min -13
_diffrn_reflns_number 6012
_diffrn_reflns_theta_full 30.00
_diffrn_reflns_theta_max 30.00
_diffrn_reflns_theta_min 3.16
_diffrn_source 'ImuS microsource'
_diffrn_standards_number 0
_exptl_absorpt_coefficient_mu 0.138
_exptl_absorpt_correction_T_max 1.0000
_exptl_absorpt_correction_T_min 0.6623
_exptl_absorpt_correction_type multi-scan
_exptl_absorpt_process_details
;
SADABS-2012/1 (Bruker,2012) was used for absorption correction.
wR2(int) was 0.1445 before and 0.0996 after correction.
The Ratio of minimum to maximum transmission is 0.6623.
The \l/2 correction factor is 0.0015.
;
_exptl_crystal_colour 'dull light colourless'
_exptl_crystal_colour_lustre dull
_exptl_crystal_colour_modifier light
_exptl_crystal_colour_primary colourless
_exptl_crystal_density_diffrn 1.490
_exptl_crystal_density_method 'not measured'
_exptl_crystal_description irregular
_exptl_crystal_F_000 188
_exptl_crystal_size_max 0.56
_exptl_crystal_size_mid 0.25
_exptl_crystal_size_min 0.2
_refine_diff_density_max 0.543
_refine_diff_density_min -0.277
_refine_diff_density_rms 0.095
_refine_ls_extinction_method none
_refine_ls_goodness_of_fit_ref 1.012
_refine_ls_hydrogen_treatment refall
_refine_ls_matrix_type full
_refine_ls_number_parameters 149
_refine_ls_number_reflns 2317
_refine_ls_number_restraints 0
_refine_ls_restrained_S_all 1.012
_refine_ls_R_factor_all 0.0671
_refine_ls_R_factor_gt 0.0548
_refine_ls_shift/su_max 0.000
_refine_ls_shift/su_mean 0.000
_refine_ls_structure_factor_coef Fsqd
_refine_ls_weighting_details 'calc w=1/[\s^2^(Fo^2^)+(0.0900P)^2^+0.0400P] where P=(Fo^2^+2Fc^2^)/3'
_refine_ls_weighting_scheme calc
_refine_ls_wR_factor_gt 0.1404
_refine_ls_wR_factor_ref 0.1501
_reflns_number_gt 1877
_reflns_number_total 2317
_reflns_threshold_expression >2sigma(I)
_cod_data_source_file c5gc02209f6.cif
_cod_data_source_block 9_14srv109
_cod_depositor_comments
;
The following automatic conversions were performed:

'_diffrn_radiation_probe' value 'X-ray' changed to 'x-ray' according
to
/usr/data/users/saulius/crontab/automatic-downloads/rss-feeds/RSC/lib/dictionaries/cif_core.dic
dictionary named 'cif_core.dic' version 2.4.2 from 2011-04-26.

Automatic conversion script
Id: cif_fix_values 3271 2015-04-21 07:52:19Z andrius 

 Adding full bibliography for 7222916--7222921.cif.
;
_cod_database_code 7222921
_computing.bruker_data_scaling 'SADABS V2012/1 (Bruker AXS Inc.)'

_olex2_refinement_description
;
;

loop_
_space_group_symop_id
_space_group_symop_operation_xyz
1 'x, y, z'
2 '-x, -y, -z'

loop_
_atom_site_label
_atom_site_type_symbol
_atom_site_fract_x
_atom_site_fract_y
_atom_site_fract_z
_atom_site_U_iso_or_equiv
_atom_site_adp_type
_atom_site_occupancy
_atom_site_calc_flag
F1 F 0.38979(12) 0.50223(13) 0.16612(9) 0.0208(2) Uani 1 d
O1 O 0.66817(16) 0.85861(15) 0.12521(11) 0.0210(3) Uani 1 d
O2 O 0.43275(16) 0.69399(15) 0.43221(11) 0.0209(3) Uani 1 d
O3 O 0.79024(15) 0.75684(15) 0.46786(10) 0.0185(2) Uani 1 d
N1 N 0.90694(19) 0.64960(18) 0.16237(13) 0.0167(3) Uani 1 d
C1 C 0.7281(2) 0.7094(2) 0.16881(14) 0.0151(3) Uani 1 d
C2 C 0.5981(2) 0.5627(2) 0.24550(14) 0.0150(3) Uani 1 d
C3 C 0.7081(2) 0.3817(2) 0.24868(16) 0.0180(3) Uani 1 d
C4 C 0.9326(2) 0.4703(2) 0.22986(16) 0.0184(3) Uani 1 d
C5 C 0.5925(2) 0.67779(19) 0.39273(14) 0.0146(3) Uani 1 d
C6 C 0.8084(3) 0.8764(2) 0.60989(16) 0.0210(3) Uani 1 d
H1 H 1.007(3) 0.719(3) 0.132(2) 0.028(5) Uiso 1 d
H3A H 0.707(3) 0.330(3) 0.335(2) 0.036(5) Uiso 1 d
H3B H 0.628(3) 0.276(3) 0.167(2) 0.026(5) Uiso 1 d
H4A H 1.038(3) 0.510(3) 0.324(2) 0.023(4) Uiso 1 d
H4B H 0.987(3) 0.369(3) 0.169(2) 0.028(5) Uiso 1 d
H6A H 0.750(4) 0.793(3) 0.668(2) 0.036(5) Uiso 1 d
H6B H 0.960(3) 0.921(3) 0.646(2) 0.023(4) Uiso 1 d
H6C H 0.744(3) 0.994(3) 0.600(2) 0.026(5) Uiso 1 d
O4 O 0.23967(17) 0.91176(17) 0.08602(13) 0.0218(3) Uani 1 d
H4C H 0.362(4) 0.882(3) 0.102(3) 0.040(6) Uiso 1 d
H4D H 0.239(4) 0.981(3) 0.020(3) 0.041(6) Uiso 1 d

loop_
_atom_site_aniso_label
_atom_site_aniso_U_11
_atom_site_aniso_U_22
_atom_site_aniso_U_33
_atom_site_aniso_U_23
_atom_site_aniso_U_13
_atom_site_aniso_U_12
F1 0.0130(4) 0.0271(5) 0.0185(4) 0.0011(3) 0.0007(3) 0.0002(3)
O1 0.0237(6) 0.0227(5) 0.0214(5) 0.0106(4) 0.0073(4) 0.0094(4)
O2 0.0181(5) 0.0258(5) 0.0213(5) 0.0036(4) 0.0077(4) 0.0083(4)
O3 0.0171(5) 0.0212(5) 0.0151(5) -0.0009(4) 0.0029(4) 0.0031(4)
N1 0.0146(6) 0.0200(6) 0.0168(6) 0.0051(4) 0.0060(4) 0.0034(4)
C1 0.0150(6) 0.0178(6) 0.0115(6) 0.0013(5) 0.0023(5) 0.0027(5)
C2 0.0127(6) 0.0174(6) 0.0138(6) 0.0022(5) 0.0021(5) 0.0021(4)
C3 0.0202(7) 0.0157(6) 0.0190(7) 0.0027(5) 0.0065(5) 0.0043(5)
C4 0.0178(7) 0.0191(6) 0.0195(7) 0.0037(5) 0.0045(5) 0.0064(5)
C5 0.0172(6) 0.0130(6) 0.0156(6) 0.0054(5) 0.0050(5) 0.0049(5)
C6 0.0263(8) 0.0197(7) 0.0150(7) -0.0001(5) 0.0019(6) 0.0056(6)
O4 0.0188(5) 0.0262(5) 0.0245(6) 0.0121(4) 0.0082(4) 0.0064(4)

loop_
_atom_type_symbol
_atom_type_description
_atom_type_scat_dispersion_real
_atom_type_scat_dispersion_imag
_atom_type_scat_source
C C 0.0033 0.0016 'International Tables Vol C Tables 4.2.6.8 and 6.1.1.4'
H H 0.0000 0.0000 'International Tables Vol C Tables 4.2.6.8 and 6.1.1.4'
F F 0.0171 0.0103 'International Tables Vol C Tables 4.2.6.8 and 6.1.1.4'
N N 0.0061 0.0033 'International Tables Vol C Tables 4.2.6.8 and 6.1.1.4'
O O 0.0106 0.0060 'International Tables Vol C Tables 4.2.6.8 and 6.1.1.4'

loop_
_geom_angle_atom_site_label_1
_geom_angle_atom_site_label_2
_geom_angle_atom_site_label_3
_geom_angle
C5 O3 C6 115.04(11)
C1 N1 C4 114.51(12)
C1 N1 H1 122.9(13)
C4 N1 H1 122.1(13)
O1 C1 N1 128.40(13)
O1 C1 C2 123.06(12)
N1 C1 C2 108.53(11)
F1 C2 C1 108.65(10)
F1 C2 C3 112.29(10)
F1 C2 C5 107.01(10)
C3 C2 C1 103.90(10)
C5 C2 C1 109.85(10)
C5 C2 C3 115.00(11)
C2 C3 C4 104.54(11)
C2 C3 H3A 110.7(12)
C2 C3 H3B 106.0(11)
C4 C3 H3A 113.5(13)
C4 C3 H3B 111.4(11)
H3A C3 H3B 110.3(16)
N1 C4 C3 103.39(11)
N1 C4 H4A 112.4(11)
N1 C4 H4B 111.3(11)
C3 C4 H4A 111.6(11)
C3 C4 H4B 112.8(11)
H4A C4 H4B 105.6(15)
O2 C5 O3 126.21(12)
O2 C5 C2 124.53(12)
O3 C5 C2 109.25(11)
O3 C6 H6A 110.7(12)
O3 C6 H6B 102.9(11)
O3 C6 H6C 109.4(11)
H6A C6 H6B 109.6(17)
H6A C6 H6C 112.6(17)
H6B C6 H6C 111.3(15)
H4C O4 H4D 106(2)

loop_
_geom_bond_atom_site_label_1
_geom_bond_atom_site_label_2
_geom_bond_distance
F1 C2 1.3858(15)
O1 C1 1.2369(16)
O2 C5 1.1995(16)
O3 C5 1.3264(16)
O3 C6 1.4528(17)
N1 C1 1.3196(17)
N1 C4 1.4626(18)
N1 H1 0.85(2)
C1 C2 1.5348(19)
C2 C3 1.5230(18)
C2 C5 1.5228(18)
C3 C4 1.534(2)
C3 H3A 0.95(2)
C3 H3B 0.966(19)
C4 H4A 0.993(19)
C4 H4B 0.994(19)
C6 H6A 0.92(2)
C6 H6B 0.962(19)
C6 H6C 0.967(19)
O4 H4C 0.86(2)
O4 H4D 0.84(3)

loop_
_geom_hbond_atom_site_label_D
_geom_hbond_atom_site_label_H
_geom_hbond_atom_site_label_A
_geom_hbond_distance_DH
_geom_hbond_distance_HA
_geom_hbond_distance_DA
_geom_hbond_angle_DHA
_geom_hbond_site_symmetry_A
N1 H1 O4 0.85(2) 1.96(2) 2.8076(16) 171.8(17) 1_655
O4 H4C O1 0.86(2) 2.02(2) 2.8635(15) 170(2) .
O4 H4D O1 0.84(3) 1.99(3) 2.8002(15) 162(2) 2_675

loop_
_geom_torsion_atom_site_label_1
_geom_torsion_atom_site_label_2
_geom_torsion_atom_site_label_3
_geom_torsion_atom_site_label_4
_geom_torsion
O1 C1 C2 F1 48.39(16)
O2 C5 C2 F1 5.66(17)
O3 C5 C2 F1 -173.84(9)
N1 C1 C2 F1 -132.86(11)
C1 C2 C3 C4 21.19(13)
C1 C2 C5 O2 123.44(13)
C1 C2 C5 O3 -56.07(13)
C2 C1 N1 C4 -1.14(15)
C2 C3 C4 N1 -21.72(14)
C3 C2 C1 O1 168.12(12)
C3 C2 C1 N1 -13.13(14)
C3 C2 C5 O2 -119.81(14)
C3 C2 C5 O3 60.68(14)
C3 C4 N1 C1 14.78(15)
C4 N1 C1 O1 177.53(13)
C4 C3 C2 F1 138.42(11)
C4 C3 C2 C5 -98.90(13)
C5 C2 C1 O1 -68.36(15)
C5 C2 C1 N1 110.39(12)
